data_7115714
loop_
_publ_author_name
'Guo-Feng Zhang'
'Ze-Qiang Chen'
'Matthew P. Aldred'
'Zhe Hu'
'Tao Chen'
'Zhenli Huang'
'Xianggao Meng'
'Ming-Qiang Zhu'

_publ_section_title
;
 Direct validation of the restriction of intramolecular rotation
 hypothesis via the synthesis of novel ortho-methyl substituted
 tetraphenylethenes and their application in cell imaging
;
_journal_name_full Chem.Commun.
_journal_page_first 12058
_journal_paper_doi 10.1039/C4cc04241G
_journal_volume 50
_journal_year 2014
_chemical_formula_sum 'C28 H24'
_chemical_formula_weight 360.47
_chemical_name_systematic
; 
 ? 
;
_space_group_IT_number 2
_symmetry_cell_setting triclinic
_symmetry_space_group_name_Hall '-P 1'
_symmetry_space_group_name_H-M 'P -1'
_atom_sites_solution_hydrogens geom
_atom_sites_solution_primary direct
_atom_sites_solution_secondary difmap
_audit_creation_method SHELXL-97
_cell_angle_alpha 111.14(3)
_cell_angle_beta 98.54(5)
_cell_angle_gamma 98.34(3)
_cell_formula_units_Z 2
_cell_length_a 9.036(19)
_cell_length_b 9.48(2)
_cell_length_c 12.90(3)
_cell_measurement_reflns_used 2704
_cell_measurement_temperature 296(2)
_cell_measurement_theta_max 28.50
_cell_measurement_theta_min 2.32
_cell_volume 995(4)
_computing_cell_refinement 'Bruker SAINT'
_computing_data_collection 'Bruker APEX2'
_computing_data_reduction 'Bruker SAINT'
_computing_molecular_graphics 'Bruker SHELXTL'
_computing_publication_material 'Bruker SHELXTL'
_computing_structure_refinement 'SHELXL-97 (Sheldrick, 1997)'
_computing_structure_solution 'SHELXS-97 (Sheldrick, 1990)'
_diffrn_ambient_temperature 296(2)
_diffrn_measured_fraction_theta_full 0.982
_diffrn_measured_fraction_theta_max 0.982
_diffrn_measurement_device_type 'Bruker APEX-II CCD'
_diffrn_measurement_method '\f and \w scans'
_diffrn_radiation_monochromator graphite
_diffrn_radiation_source 'fine-focus sealed tube'
_diffrn_radiation_type MoK\a
_diffrn_radiation_wavelength 0.71073
_diffrn_reflns_av_R_equivalents 0.0361
_diffrn_reflns_av_sigmaI/netI 0.0513
_diffrn_reflns_limit_h_max 10
_diffrn_reflns_limit_h_min -10
_diffrn_reflns_limit_k_max 11
_diffrn_reflns_limit_k_min -11
_diffrn_reflns_limit_l_max 15
_diffrn_reflns_limit_l_min -14
_diffrn_reflns_number 6931
_diffrn_reflns_theta_full 25.01
_diffrn_reflns_theta_max 25.01
_diffrn_reflns_theta_min 2.32
_diffrn_standards_number 0
_exptl_absorpt_coefficient_mu 0.068
_exptl_absorpt_correction_T_max 0.9933
_exptl_absorpt_correction_T_min 0.9919
_exptl_absorpt_correction_type none
_exptl_crystal_density_diffrn 1.203
_exptl_crystal_density_method 'not measured'
_exptl_crystal_F_000 384
_exptl_crystal_size_max 0.12
_exptl_crystal_size_mid 0.10
_exptl_crystal_size_min 0.10
_refine_diff_density_max 0.306
_refine_diff_density_min -0.226
_refine_diff_density_rms 0.039
_refine_ls_extinction_method none
_refine_ls_goodness_of_fit_ref 1.022
_refine_ls_hydrogen_treatment mixed
_refine_ls_matrix_type full
_refine_ls_number_parameters 296
_refine_ls_number_reflns 3455
_refine_ls_number_restraints 37
_refine_ls_restrained_S_all 1.044
_refine_ls_R_factor_all 0.0728
_refine_ls_R_factor_gt 0.0571
_refine_ls_shift/su_max 0.000
_refine_ls_shift/su_mean 0.000
_refine_ls_structure_factor_coef Fsqd
_refine_ls_weighting_details 'calc w=1/[\s^2^(Fo^2^)+(0.0779P)^2^+0.3109P] where P=(Fo^2^+2Fc^2^)/3'
_refine_ls_weighting_scheme calc
_refine_ls_wR_factor_gt 0.1537
_refine_ls_wR_factor_ref 0.1694
_reflns_number_gt 2652
_reflns_number_total 3455
_reflns_threshold_expression >2sigma(I)
_cod_data_source_file c4cc04241g2.cif
_cod_data_source_block e:\140321d\work\t
_cod_original_sg_symbol_H-M P-1
_cod_database_code 7115714

loop_
_symmetry_equiv_pos_as_xyz
'x, y, z'
'-x, -y, -z'

loop_
_atom_site_label
_atom_site_type_symbol
_atom_site_fract_x
_atom_site_fract_y
_atom_site_fract_z
_atom_site_U_iso_or_equiv
_atom_site_adp_type
_atom_site_occupancy
_atom_site_symmetry_multiplicity
_atom_site_calc_flag
_atom_site_refinement_flags
_atom_site_disorder_assembly
_atom_site_disorder_group
C1 C -0.1038(2) 0.6044(2) 0.26374(17) 0.0485(5) Uani 1 1 d . . .
C2 C -0.2419(2) 0.6192(2) 0.29145(18) 0.0538(5) Uani 1 1 d . . .
H2 H -0.2681 0.7155 0.3136 0.065 Uiso 1 1 calc R . .
C3 C -0.3415(3) 0.4945(3) 0.2870(2) 0.0705(7) Uani 1 1 d . . .
H3 H -0.4359 0.5053 0.3057 0.085 Uiso 1 1 calc R . .
C4 C -0.3037(4) 0.3546(3) 0.2554(2) 0.0821(8) Uani 1 1 d . . .
H4 H -0.3729 0.2691 0.2515 0.099 Uiso 1 1 calc R . .
C5 C -0.1661(4) 0.3379(3) 0.2294(2) 0.0825(8) Uani 1 1 d . . .
H5 H -0.1403 0.2415 0.2080 0.099 Uiso 1 1 calc R . .
C6 C -0.0665(3) 0.4617(3) 0.2345(2) 0.0694(7) Uani 1 1 d . . .
H6 H 0.0289 0.4505 0.2181 0.083 Uiso 1 1 calc R . .
C7 C 0.1616(2) 0.7565(2) 0.33173(17) 0.0498(5) Uani 1 1 d . . .
C8 C 0.2884(2) 0.7896(3) 0.2925(2) 0.0607(6) Uani 1 1 d . . .
H8 H 0.2769 0.8003 0.2231 0.073 Uiso 1 1 calc R . .
C9 C 0.4306(3) 0.8074(4) 0.3524(3) 0.0852(9) Uani 1 1 d . . .
H9 H 0.5153 0.8314 0.3241 0.102 Uiso 1 1 calc R . .
C10 C 0.4509(3) 0.7908(4) 0.4517(3) 0.0950(10) Uani 1 1 d . . .
H10 H 0.5491 0.8049 0.4933 0.114 Uiso 1 1 calc R . .
C11 C 0.3273(4) 0.7535(4) 0.4906(3) 0.0958(10) Uani 1 1 d . . .
H11 H 0.3403 0.7396 0.5589 0.115 Uiso 1 1 calc R . .
C12 C 0.1840(3) 0.7359(3) 0.4316(2) 0.0741(7) Uani 1 1 d . . .
H12 H 0.0998 0.7094 0.4597 0.089 Uiso 1 1 calc R . .
C13 C 0.0061(2) 0.7370(2) 0.26894(16) 0.0440(5) Uani 1 1 d . A .
C14 C -0.0337(2) 0.8335(2) 0.22223(16) 0.0434(5) Uani 1 1 d D . .
C15 C -0.1888(2) 0.8124(2) 0.15517(17) 0.0458(5) Uani 1 1 d . A .
C16 C -0.2562(2) 0.6873(2) 0.05628(18) 0.0543(5) Uani 1 1 d . . .
C17 C -0.4028(3) 0.6814(3) 0.0017(2) 0.0663(6) Uani 1 1 d . A .
H17 H -0.4502 0.5970 -0.0655 0.080 Uiso 1 1 calc R . .
C18 C -0.4784(3) 0.7950(3) 0.0436(3) 0.0756(7) Uani 1 1 d . . .
H18 H -0.5769 0.7875 0.0056 0.091 Uiso 1 1 calc R A .
C19 C -0.4128(3) 0.9177(3) 0.1391(3) 0.0727(7) Uani 1 1 d . A .
H19 H -0.4652 0.9958 0.1678 0.087 Uiso 1 1 calc R . .
C20 C -0.2689(2) 0.9280(3) 0.1943(2) 0.0571(6) Uani 1 1 d . . .
H20 H -0.2229 1.0151 0.2602 0.069 Uiso 1 1 calc R A .
C21 C -0.1803(3) 0.5625(3) 0.0052(2) 0.0744(7) Uani 1 1 d . A .
H21A H -0.0713 0.5993 0.0307 0.112 Uiso 1 1 calc R . .
H21B H -0.2075 0.5273 -0.0763 0.112 Uiso 1 1 calc R . .
H21C H -0.2120 0.4783 0.0273 0.112 Uiso 1 1 calc R . .
C22 C 0.0696(3) 0.9854(2) 0.2512(2) 0.0407(9) Uani 0.702(5) 1 d PGD A 1
C23 C 0.1330(3) 1.0182(3) 0.16853(19) 0.0467(9) Uani 0.702(5) 1 d PG A 1
C24 C 0.2207(3) 1.1647(3) 0.1948(2) 0.0629(13) Uani 0.702(5) 1 d PG A 1
H24 H 0.2631 1.1867 0.1395 0.075 Uiso 0.702(5) 1 calc PR A 1
C25 C 0.2450(3) 1.2783(2) 0.3038(3) 0.0738(14) Uani 0.702(5) 1 d PG A 1
H25 H 0.3037 1.3763 0.3214 0.089 Uiso 0.702(5) 1 calc PR A 1
C26 C 0.1817(3) 1.2454(2) 0.3865(2) 0.0656(10) Uani 0.702(5) 1 d PG A 1
H26 H 0.1980 1.3214 0.4594 0.079 Uiso 0.702(5) 1 calc PR A 1
C27 C 0.0940(3) 1.0990(3) 0.36022(19) 0.0496(9) Uani 0.702(5) 1 d PG A 1
H27 H 0.0516 1.0770 0.4156 0.060 Uiso 0.702(5) 1 calc PR A 1
C28 C 0.1144(5) 0.9004(5) 0.0550(3) 0.0657(11) Uani 0.702(5) 1 d P A 1
H28A H 0.1687 0.9433 0.0109 0.099 Uiso 0.702(5) 1 calc PR A 1
H28B H 0.0075 0.8659 0.0187 0.099 Uiso 0.702(5) 1 calc PR A 1
H28C H 0.1546 0.8144 0.0603 0.099 Uiso 0.702(5) 1 calc PR A 1
C22' C 0.0661(8) 0.9566(7) 0.2161(6) 0.055(3) Uani 0.298(5) 1 d PGDU A 2
C23' C 0.1278(8) 1.0879(8) 0.3151(5) 0.054(2) Uani 0.298(5) 1 d PGU A 2
C24' C 0.2281(8) 1.2116(7) 0.3121(6) 0.072(3) Uani 0.298(5) 1 d PGU A 2
H24' H 0.2694 1.2995 0.3784 0.086 Uiso 0.298(5) 1 calc PR A 2
C25' C 0.2667(8) 1.2040(8) 0.2101(7) 0.092(5) Uani 0.298(5) 1 d PGU A 2
H25' H 0.3338 1.2867 0.2082 0.110 Uiso 0.298(5) 1 calc PR A 2
C26' C 0.2050(8) 1.0726(9) 0.1111(6) 0.080(3) Uani 0.298(5) 1 d PGU A 2
H26' H 0.2308 1.0675 0.0429 0.097 Uiso 0.298(5) 1 calc PR A 2
C27' C 0.1047(8) 0.9490(8) 0.1141(5) 0.059(3) Uani 0.298(5) 1 d PGU A 2
H27' H 0.0634 0.8611 0.0479 0.071 Uiso 0.298(5) 1 calc PR A 2
C28' C 0.0963(13) 1.0946(12) 0.4274(8) 0.084(3) Uani 0.298(5) 1 d P A 2
H28D H -0.0070 1.0407 0.4164 0.127 Uiso 0.298(5) 1 calc PR A 2
H28E H 0.1094 1.2007 0.4781 0.127 Uiso 0.298(5) 1 calc PR A 2
H28F H 0.1662 1.0466 0.4597 0.127 Uiso 0.298(5) 1 calc PR A 2

loop_
_atom_site_aniso_label
_atom_site_aniso_U_11
_atom_site_aniso_U_22
_atom_site_aniso_U_33
_atom_site_aniso_U_23
_atom_site_aniso_U_13
_atom_site_aniso_U_12
C1 0.0552(12) 0.0478(11) 0.0506(11) 0.0286(9) 0.0127(9) 0.0100(9)
C2 0.0528(12) 0.0556(12) 0.0590(12) 0.0309(10) 0.0149(9) 0.0047(9)
C3 0.0633(14) 0.0762(17) 0.0727(15) 0.0399(13) 0.0119(11) -0.0087(12)
C4 0.102(2) 0.0626(17) 0.0784(17) 0.0413(14) 0.0061(15) -0.0158(14)
C5 0.120(3) 0.0514(15) 0.0875(18) 0.0406(13) 0.0243(17) 0.0143(14)
C6 0.0872(17) 0.0599(14) 0.0822(16) 0.0444(13) 0.0289(13) 0.0251(12)
C7 0.0494(11) 0.0536(12) 0.0571(12) 0.0299(10) 0.0153(9) 0.0184(9)
C8 0.0477(12) 0.0786(15) 0.0741(14) 0.0448(13) 0.0191(10) 0.0239(11)
C9 0.0492(14) 0.117(2) 0.113(2) 0.067(2) 0.0195(14) 0.0295(14)
C10 0.0590(16) 0.130(3) 0.103(2) 0.057(2) -0.0022(15) 0.0313(16)
C11 0.093(2) 0.140(3) 0.0677(17) 0.0547(18) 0.0037(15) 0.042(2)
C12 0.0684(15) 0.107(2) 0.0684(15) 0.0520(15) 0.0212(12) 0.0305(14)
C13 0.0426(10) 0.0474(11) 0.0514(11) 0.0267(9) 0.0162(8) 0.0123(8)
C14 0.0374(10) 0.0486(11) 0.0520(11) 0.0266(9) 0.0147(8) 0.0096(8)
C15 0.0405(10) 0.0505(11) 0.0556(11) 0.0328(9) 0.0112(8) 0.0053(8)
C16 0.0550(12) 0.0552(12) 0.0580(12) 0.0318(10) 0.0111(10) 0.0036(10)
C17 0.0581(14) 0.0714(16) 0.0663(14) 0.0357(12) 0.0002(11) -0.0053(12)
C18 0.0472(13) 0.0821(18) 0.104(2) 0.0531(16) 0.0015(13) 0.0055(13)
C19 0.0502(13) 0.0683(16) 0.111(2) 0.0468(16) 0.0148(13) 0.0180(12)
C20 0.0436(11) 0.0567(13) 0.0808(15) 0.0374(11) 0.0133(10) 0.0128(9)
C21 0.0789(17) 0.0716(16) 0.0679(15) 0.0209(13) 0.0170(13) 0.0178(13)
C22 0.0305(18) 0.0410(19) 0.057(2) 0.0288(17) 0.0059(14) 0.0060(15)
C23 0.0401(17) 0.055(2) 0.058(2) 0.0348(18) 0.0136(16) 0.0126(15)
C24 0.048(2) 0.066(3) 0.091(3) 0.052(3) 0.015(2) 0.005(2)
C25 0.054(2) 0.063(3) 0.106(3) 0.046(2) 0.004(2) -0.005(2)
C26 0.056(2) 0.052(2) 0.074(2) 0.0164(17) 0.0003(17) 0.0029(15)
C27 0.0431(19) 0.0496(18) 0.057(3) 0.0258(19) 0.0073(18) 0.0010(13)
C28 0.070(2) 0.085(3) 0.060(2) 0.040(2) 0.026(2) 0.026(2)
C22' 0.046(5) 0.074(6) 0.055(5) 0.041(4) 0.004(3) 0.011(4)
C23' 0.033(4) 0.068(5) 0.077(6) 0.054(5) 0.007(4) -0.005(3)
C24' 0.044(4) 0.061(6) 0.093(7) 0.032(5) -0.014(4) -0.014(4)
C25' 0.070(7) 0.078(7) 0.105(8) 0.036(6) -0.026(5) -0.008(5)
C26' 0.073(5) 0.091(6) 0.091(6) 0.062(5) 0.007(4) -0.002(4)
C27' 0.058(5) 0.062(6) 0.060(6) 0.036(5) 0.008(5) -0.006(4)
C28' 0.104(8) 0.080(6) 0.049(5) 0.007(5) 0.015(5) 0.009(5)

loop_
_atom_type_symbol
_atom_type_description
_atom_type_scat_dispersion_real
_atom_type_scat_dispersion_imag
_atom_type_scat_source
C C 0.0033 0.0016 'International Tables Vol C Tables 4.2.6.8 and 6.1.1.4'
H H 0.0000 0.0000 'International Tables Vol C Tables 4.2.6.8 and 6.1.1.4'

loop_
_geom_angle_atom_site_label_1
_geom_angle_atom_site_label_2
_geom_angle_atom_site_label_3
_geom_angle
C2 C1 C6 118.5(2)
C2 C1 C13 121.5(2)
C6 C1 C13 120.0(2)
C3 C2 C1 120.4(2)
C3 C2 H2 119.8
C1 C2 H2 119.8
C4 C3 C2 120.0(3)
C4 C3 H3 120.0
C2 C3 H3 120.0
C3 C4 C5 120.5(2)
C3 C4 H4 119.7
C5 C4 H4 119.7
C6 C5 C4 119.6(3)
C6 C5 H5 120.2
C4 C5 H5 120.2
C5 C6 C1 121.0(3)
C5 C6 H6 119.5
C1 C6 H6 119.5
C8 C7 C12 117.1(2)
C8 C7 C13 122.6(2)
C12 C7 C13 120.2(2)
C9 C8 C7 121.4(3)
C9 C8 H8 119.3
C7 C8 H8 119.3
C10 C9 C8 120.8(3)
C10 C9 H9 119.6
C8 C9 H9 119.6
C9 C10 C11 118.9(3)
C9 C10 H10 120.5
C11 C10 H10 120.5
C10 C11 C12 120.9(3)
C10 C11 H11 119.6
C12 C11 H11 119.6
C11 C12 C7 120.8(3)
C11 C12 H12 119.6
C7 C12 H12 119.6
C14 C13 C1 122.1(2)
C14 C13 C7 123.08(18)
C1 C13 C7 114.75(19)
C13 C14 C22' 125.8(4)
C13 C14 C15 123.71(18)
C22' C14 C15 110.0(4)
C13 C14 C22 120.5(2)
C22' C14 C22 16.8(3)
C15 C14 C22 115.0(2)
C16 C15 C20 118.4(2)
C16 C15 C14 123.9(2)
C20 C15 C14 117.6(2)
C15 C16 C17 118.2(2)
C15 C16 C21 123.1(2)
C17 C16 C21 118.8(2)
C18 C17 C16 121.7(3)
C18 C17 H17 119.1
C16 C17 H17 119.1
C19 C18 C17 120.4(3)
C19 C18 H18 119.8
C17 C18 H18 119.8
C18 C19 C20 119.6(3)
C18 C19 H19 120.2
C20 C19 H19 120.2
C19 C20 C15 121.7(3)
C19 C20 H20 119.1
C15 C20 H20 119.1
C16 C21 H21A 109.5
C16 C21 H21B 109.5
H21A C21 H21B 109.5
C16 C21 H21C 109.5
H21A C21 H21C 109.5
H21B C21 H21C 109.5
C23 C22 C27 120.0
C23 C22 C14 120.61(19)
C27 C22 C14 119.24(19)
C24 C23 C22 120.0
C24 C23 C28 118.6(2)
C22 C23 C28 121.4(3)
C23 C24 C25 120.0
C23 C24 H24 120.0
C25 C24 H24 120.0
C26 C25 C24 120.0
C26 C25 H25 120.0
C24 C25 H25 120.0
C25 C26 C27 120.0
C25 C26 H26 120.0
C27 C26 H26 120.0
C26 C27 C22 120.0
C26 C27 H27 120.0
C22 C27 H27 120.0
C23' C22' C27' 120.0
C23' C22' C14 118.5(5)
C27' C22' C14 121.5(4)
C24' C23' C22' 120.0
C24' C23' C28' 118.9(6)
C22' C23' C28' 120.9(6)
C23' C24' C25' 120.0
C23' C24' H24' 120.0
C25' C24' H24' 120.0
C24' C25' C26' 120.0
C24' C25' H25' 120.0
C26' C25' H25' 120.0
C27' C26' C25' 120.0
C27' C26' H26' 120.0
C25' C26' H26' 120.0
C26' C27' C22' 120.0
C26' C27' H27' 120.0
C22' C27' H27' 120.0
C23' C28' H28D 109.5
C23' C28' H28E 109.5
H28D C28' H28E 109.5
C23' C28' H28F 109.5
H28D C28' H28F 109.5
H28E C28' H28F 109.5

loop_
_geom_bond_atom_site_label_1
_geom_bond_atom_site_label_2
_geom_bond_distance
C1 C2 1.361(4)
C1 C6 1.374(4)
C1 C13 1.459(3)
C2 C3 1.356(4)
C2 H2 0.9300
C3 C4 1.351(5)
C3 H3 0.9300
C4 C5 1.352(5)
C4 H4 0.9300
C5 C6 1.345(4)
C5 H5 0.9300
C6 H6 0.9300
C7 C8 1.360(4)
C7 C12 1.362(5)
C7 C13 1.464(4)
C8 C9 1.350(4)
C8 H8 0.9300
C9 C10 1.335(5)
C9 H9 0.9300
C10 C11 1.343(5)
C10 H10 0.9300
C11 C12 1.355(5)
C11 H11 0.9300
C12 H12 0.9300
C13 C14 1.326(3)
C14 C22' 1.401(5)
C14 C15 1.478(4)
C14 C22 1.484(3)
C15 C16 1.368(4)
C15 C20 1.386(4)
C16 C17 1.389(4)
C16 C21 1.453(4)
C17 C18 1.350(4)
C17 H17 0.9300
C18 C19 1.331(5)
C18 H18 0.9300
C19 C20 1.359(4)
C19 H19 0.9300
C20 H20 0.9300
C21 H21A 0.9600
C21 H21B 0.9600
C21 H21C 0.9600
C22 C23 1.3900
C22 C27 1.3900
C23 C24 1.3900
C23 C28 1.454(5)
C24 C25 1.3900
C24 H24 0.9300
C25 C26 1.3900
C25 H25 0.9300
C26 C27 1.3900
C26 H26 0.9300
C27 H27 0.9300
C28 H28A 0.9600
C28 H28B 0.9600
C28 H28C 0.9600
C22' C23' 1.3900
C22' C27' 1.3900
C23' C24' 1.3900
C23' C28' 1.499(12)
C24' C25' 1.3900
C24' H24' 0.9300
C25' C26' 1.3900
C25' H25' 0.9300
C26' C27' 1.3900
C26' H26' 0.9300
C27' H27' 0.9300
C28' H28D 0.9600
C28' H28E 0.9600
C28' H28F 0.9600

loop_
_geom_torsion_atom_site_label_1
_geom_torsion_atom_site_label_2
_geom_torsion_atom_site_label_3
_geom_torsion_atom_site_label_4
_geom_torsion
C6 C1 C2 C3 -1.8(3)
C13 C1 C2 C3 -179.3(2)
C1 C2 C3 C4 0.3(3)
C2 C3 C4 C5 0.8(4)
C3 C4 C5 C6 -0.3(4)
C4 C5 C6 C1 -1.3(4)
C2 C1 C6 C5 2.3(3)
C13 C1 C6 C5 179.9(2)
C12 C7 C8 C9 -2.5(4)
C13 C7 C8 C9 179.8(2)
C7 C8 C9 C10 0.9(5)
C8 C9 C10 C11 1.1(5)
C9 C10 C11 C12 -1.4(6)
C10 C11 C12 C7 -0.4(5)
C8 C7 C12 C11 2.3(4)
C13 C7 C12 C11 180.0(3)
C2 C1 C13 C14 -48.8(3)
C6 C1 C13 C14 133.7(3)
C2 C1 C13 C7 129.8(2)
C6 C1 C13 C7 -47.7(3)
C8 C7 C13 C14 -45.9(3)
C12 C7 C13 C14 136.5(2)
C8 C7 C13 C1 135.5(2)
C12 C7 C13 C1 -42.1(3)
C1 C13 C14 C22' -175.1(4)
C7 C13 C14 C22' 6.4(5)
C1 C13 C14 C15 -3.7(3)
C7 C13 C14 C15 177.76(18)
C1 C13 C14 C22 165.78(19)
C7 C13 C14 C22 -12.7(3)
C13 C14 C15 C16 -61.4(3)
C22' C14 C15 C16 111.2(4)
C22 C14 C15 C16 128.6(2)
C13 C14 C15 C20 119.8(3)
C22' C14 C15 C20 -67.6(4)
C22 C14 C15 C20 -50.2(3)
C20 C15 C16 C17 -1.4(3)
C14 C15 C16 C17 179.82(17)
C20 C15 C16 C21 177.5(2)
C14 C15 C16 C21 -1.3(3)
C15 C16 C17 C18 0.2(3)
C21 C16 C17 C18 -178.8(2)
C16 C17 C18 C19 0.6(4)
C17 C18 C19 C20 0.0(4)
C18 C19 C20 C15 -1.3(4)
C16 C15 C20 C19 2.0(3)
C14 C15 C20 C19 -179.16(19)
C13 C14 C22 C23 116.0(3)
C22' C14 C22 C23 2.5(15)
C15 C14 C22 C23 -73.6(3)
C13 C14 C22 C27 -68.6(3)
C22' C14 C22 C27 177.9(17)
C15 C14 C22 C27 101.8(2)
C27 C22 C23 C24 0.0
C14 C22 C23 C24 175.4(3)
C27 C22 C23 C28 177.7(3)
C14 C22 C23 C28 -6.9(3)
C22 C23 C24 C25 0.0
C28 C23 C24 C25 -177.8(3)
C23 C24 C25 C26 0.0
C24 C25 C26 C27 0.0
C25 C26 C27 C22 0.0
C23 C22 C27 C26 0.0
C14 C22 C27 C26 -175.5(3)
C13 C14 C22' C23' -72.8(6)
C15 C14 C22' C23' 114.9(5)
C22 C14 C22' C23' 4.3(12)
C13 C14 C22' C27' 106.7(5)
C15 C14 C22' C27' -65.7(5)
C22 C14 C22' C27' -176(2)
C27' C22' C23' C24' 0.0
C14 C22' C23' C24' 179.5(8)
C27' C22' C23' C28' -175.8(8)
C14 C22' C23' C28' 3.7(8)
C22' C23' C24' C25' 0.0
C28' C23' C24' C25' 175.9(8)
C23' C24' C25' C26' 0.0
C24' C25' C26' C27' 0.0
C25' C26' C27' C22' 0.0
C23' C22' C27' C26' 0.0
C14 C22' C27' C26' -179.5(8)
